data_4306307
loop_
_publ_author_name
'M. Angeles Alvarez'
'Inmaculada Amor'
'M. Esther Garc\'ia'
'Miguel A. Ruiz'

_publ_section_title
;
Aurophilic Self-Assembly of a Mo4Au2 Phosphinidene Complex with an
Unprecedented H-Shaped Planar Metal Core
;
_journal_name_full 'Inorganic Chemistry'
_journal_page_first 7963
_journal_page_last 7965
_journal_paper_doi 10.1021/ic8011487
_journal_volume 47
_journal_year 2008
_chemical_compound_source 'synthesis as described'
_chemical_formula_moiety 'C60 H78 Au2 Mo4 O4 P2, 2(F6 P), 2(C H2 Cl2)'
_chemical_formula_sum 'C62 H82 Au2 Cl4 F12 Mo4 O4 P4'
_chemical_formula_weight 2162.65
_chemical_name_systematic
;
 ?
;
_space_group_IT_number 15
_symmetry_cell_setting monoclinic
_symmetry_Int_Tables_number 15
_symmetry_space_group_name_Hall '-C 2yc'
_symmetry_space_group_name_H-M 'C 1 2/c 1'
_atom_sites_solution_hydrogens geom
_atom_sites_solution_primary direct
_atom_sites_solution_secondary difmap
_cell_angle_alpha 90
_cell_angle_beta 116.100(4)
_cell_angle_gamma 90
_cell_formula_units_Z 4
_cell_length_a 29.4219(8)
_cell_length_b 10.1898(2)
_cell_length_c 26.2038(7)
_cell_measurement_reflns_used 8442
_cell_measurement_temperature 100(2)
_cell_measurement_theta_max 73.6206
_cell_measurement_theta_min 3.0059
_cell_measurement_wavelength 1.54184
_cell_volume 7054.9(4)
_computing_cell_refinement
;
CrysAlis RED, Oxford Diffraction Ltd.,
Version 1.171.31.7 (release 18-10-2006 CrysAlis171 .NET)
(compiled Oct 18 2006,16:28:17)
;
_computing_data_collection
;
CrysAlis CCD, Oxford Diffraction Ltd.,
Version 1.171.31.7 (release 18-10-2006 CrysAlis171 .NET)
(compiled Oct 18 2006,16:28:17)
;
_computing_data_reduction
;
CrysAlis RED, Oxford Diffraction Ltd.,
Version 1.171.31.7 (release 18-10-2006 CrysAlis171 .NET)
(compiled Oct 18 2006,16:28:17)
;
_computing_molecular_graphics 'Ortep-3 for Windows (Farrugia, 1997)'
_computing_publication_material 'WinGX publication routines (Farrugia, 1999)'
_computing_structure_refinement 'SHELXL-97 (Sheldrick, 1997)'
_computing_structure_solution SIR92
_diffrn_ambient_temperature 100(2)
_diffrn_measured_fraction_theta_full 0.97
_diffrn_measured_fraction_theta_max 0.916
_diffrn_measurement_device_type 'ONYX CCD'
_diffrn_measurement_method CCD
_diffrn_radiation_monochromator graphite
_diffrn_radiation_probe x-ray
_diffrn_radiation_source 'Nova (Cu) X-ray Source'
_diffrn_radiation_type CuK\a
_diffrn_radiation_wavelength 1.54184
_diffrn_reflns_av_R_equivalents 0.0563
_diffrn_reflns_av_unetI/netI 0.052
_diffrn_reflns_limit_h_max 36
_diffrn_reflns_limit_h_min -33
_diffrn_reflns_limit_k_max 11
_diffrn_reflns_limit_k_min -12
_diffrn_reflns_limit_l_max 29
_diffrn_reflns_limit_l_min -31
_diffrn_reflns_number 20291
_diffrn_reflns_theta_full 70
_diffrn_reflns_theta_max 74
_diffrn_reflns_theta_min 3.35
_exptl_absorpt_coefficient_mu 16.187
_exptl_absorpt_correction_T_max 0.620
_exptl_absorpt_correction_T_min 0.3476
_exptl_absorpt_correction_type multi-scan
_exptl_absorpt_process_details
;
CrysAlis RED, Oxford Diffraction Ltd.,
Version 1.171.32.5 (release 08-05-2007 CrysAlis171 .NET)
(compiled May  8 2007,13:10:02)
Empirical absorption correction using spherical harmonics,
 implemented in SCALE3 ABSPACK scaling algorithm.
;
_exptl_crystal_colour green
_exptl_crystal_density_diffrn 2.036
_exptl_crystal_density_method 'not measured'
_exptl_crystal_description prism
_exptl_crystal_F_000 4192
_exptl_crystal_size_max 0.09
_exptl_crystal_size_mid 0.04
_exptl_crystal_size_min 0.03
_refine_diff_density_max 1.894
_refine_diff_density_min -0.784
_refine_diff_density_rms 0.191
_refine_ls_extinction_method none
_refine_ls_goodness_of_fit_ref 1.078
_refine_ls_hydrogen_treatment constr
_refine_ls_matrix_type full
_refine_ls_number_parameters 419
_refine_ls_number_reflns 6580
_refine_ls_number_restraints 0
_refine_ls_restrained_S_all 1.078
_refine_ls_R_factor_all 0.064
_refine_ls_R_factor_gt 0.0435
_refine_ls_shift/su_max 0.001
_refine_ls_shift/su_mean 0
_refine_ls_structure_factor_coef Fsqd
_refine_ls_weighting_details 'calc w=1/[\s^2^(Fo^2^)+(0.0490P)^2^+62.9374P] where P=(Fo^2^+2Fc^2^)/3'
_refine_ls_weighting_scheme calc
_refine_ls_wR_factor_gt 0.0976
_refine_ls_wR_factor_ref 0.1103
_reflns_number_gt 5186
_reflns_number_total 6580
_reflns_threshold_expression >2sigma(I)
_cod_data_source_file ic8011487_si_002_2.cif
_cod_data_source_block compound6
_cod_original_sg_symbol_H-M 'C 2/c'
_cod_database_code 4306307

loop_
_symmetry_equiv_pos_as_xyz
'x, y, z'
'-x, y, -z+1/2'
'x+1/2, y+1/2, z'
'-x+1/2, y+1/2, -z+1/2'
'-x, -y, -z'
'x, -y, z-1/2'
'-x+1/2, -y+1/2, -z'
'x+1/2, -y+1/2, z-1/2'

loop_
_atom_site_label
_atom_site_type_symbol
_atom_site_fract_x
_atom_site_fract_y
_atom_site_fract_z
_atom_site_U_iso_or_equiv
_atom_site_adp_type
_atom_site_occupancy
_atom_site_symmetry_multiplicity
_atom_site_calc_flag
_atom_site_refinement_flags
_atom_site_disorder_assembly
_atom_site_disorder_group
Mo1 Mo 0.54151(2) -0.21447(6) -0.09489(3) 0.02812(15) Uani 1 1 d . . .
Mo2 Mo 0.61439(2) 0.10443(6) 0.04722(3) 0.02488(14) Uani 1 1 d . . .
Au1 Au 0.521726(11) 0.09157(3) 0.050433(14) 0.02689(10) Uani 1 1 d . . .
P1 P 0.56220(7) -0.04107(19) -0.03199(8) 0.0265(4) Uani 1 1 d . . .
O1 O 0.6363(3) -0.3718(6) -0.0121(3) 0.0504(17) Uani 1 1 d . . .
O2 O 0.4900(3) -0.4390(6) -0.0577(3) 0.0459(16) Uani 1 1 d . . .
C1 C 0.6011(3) -0.3105(9) -0.0417(4) 0.039(2) Uani 1 1 d . . .
C2 C 0.5080(3) -0.3547(8) -0.0710(4) 0.0351(19) Uani 1 1 d . . .
C3 C 0.4977(3) -0.2696(11) -0.1900(4) 0.043(2) Uani 1 1 d . . .
H3 H 0.4712 -0.3294 -0.2017 0.052 Uiso 1 1 calc R . .
C4 C 0.4927(4) -0.1363(9) -0.1880(4) 0.043(2) Uiso 1 1 d . . .
H4 H 0.4627 -0.0899 -0.1985 0.052 Uiso 1 1 calc R . .
C5 C 0.5411(5) -0.0836(10) -0.1672(4) 0.057(3) Uani 1 1 d . . .
H5 H 0.5494 0.0049 -0.1607 0.068 Uiso 1 1 calc R . .
C6 C 0.5760(3) -0.1890(12) -0.1576(4) 0.052(3) Uani 1 1 d . . .
H6 H 0.6108 -0.1814 -0.1442 0.062 Uiso 1 1 calc R . .
C7 C 0.5488(4) -0.3027(11) -0.1718(4) 0.050(2) Uani 1 1 d . . .
H7 H 0.5618 -0.3868 -0.1697 0.06 Uiso 1 1 calc R . .
C8 C 0.5710(3) 0.1296(8) -0.0452(3) 0.0296(17) Uani 1 1 d . . .
C9 C 0.6223(3) 0.1611(8) -0.0309(3) 0.0285(17) Uani 1 1 d . . .
H9 H 0.6437 0.1152 -0.0421 0.034 Uiso 1 1 calc R . .
C10 C 0.6349(3) 0.2768(8) 0.0039(3) 0.0304(17) Uani 1 1 d . . .
H10 H 0.6663 0.3177 0.0201 0.037 Uiso 1 1 calc R . .
C11 C 0.5912(3) 0.3180(8) 0.0093(3) 0.0304(17) Uani 1 1 d . . .
H11 H 0.5893 0.3908 0.0297 0.037 Uiso 1 1 calc R . .
C12 C 0.5515(3) 0.2323(8) -0.0209(3) 0.0292(17) Uani 1 1 d . . .
H12 H 0.5186 0.239 -0.0249 0.035 Uiso 1 1 calc R . .
C13 C 0.6329(3) -0.0644(8) 0.1197(3) 0.0311(17) Uani 1 1 d . . .
C14 C 0.6309(3) 0.0580(8) 0.1440(3) 0.0294(17) Uani 1 1 d . . .
H14 H 0.6083 0.0693 0.1597 0.035 Uiso 1 1 calc R . .
C15 C 0.6619(3) 0.1619(8) 0.1451(3) 0.0290(17) Uani 1 1 d . . .
C16 C 0.6946(3) 0.1423(8) 0.1169(3) 0.0278(16) Uani 1 1 d . . .
H16 H 0.7145 0.2121 0.1157 0.033 Uiso 1 1 calc R . .
C17 C 0.6975(3) 0.0224(8) 0.0915(3) 0.0306(17) Uani 1 1 d . . .
C18 C 0.6649(3) -0.0784(8) 0.0927(3) 0.0288(16) Uani 1 1 d . . .
H18 H 0.6646 -0.1576 0.0749 0.035 Uiso 1 1 calc R . .
C19 C 0.6091(3) -0.1872(8) 0.1326(4) 0.0314(18) Uani 1 1 d . . .
C20 C 0.6532(3) -0.2477(8) 0.1849(3) 0.0341(18) Uani 1 1 d . . .
H20A H 0.6416 -0.3245 0.1968 0.051 Uiso 1 1 calc R . .
H20B H 0.6656 -0.1848 0.2153 0.051 Uiso 1 1 calc R . .
H20C H 0.68 -0.2716 0.1752 0.051 Uiso 1 1 calc R . .
C21 C 0.5671(3) -0.1555(8) 0.1504(4) 0.0353(19) Uani 1 1 d . . .
H21A H 0.5402 -0.1095 0.1201 0.053 Uiso 1 1 calc R . .
H21B H 0.5806 -0.1016 0.1838 0.053 Uiso 1 1 calc R . .
H21C H 0.5542 -0.2357 0.1582 0.053 Uiso 1 1 calc R . .
C22 C 0.5908(3) -0.2860(8) 0.0840(4) 0.0359(19) Uani 1 1 d . . .
H22A H 0.5737 -0.3568 0.0925 0.054 Uiso 1 1 calc R . .
H22B H 0.6192 -0.3198 0.0795 0.054 Uiso 1 1 calc R . .
H22C H 0.5679 -0.2436 0.0495 0.054 Uiso 1 1 calc R . .
C23 C 0.7401(3) -0.0053(8) 0.0740(3) 0.0298(18) Uani 1 1 d . . .
C24 C 0.7850(3) -0.0475(10) 0.1291(5) 0.050(2) Uani 1 1 d . . .
H24A H 0.8137 -0.0647 0.1217 0.074 Uiso 1 1 calc R . .
H24B H 0.7764 -0.1257 0.1433 0.074 Uiso 1 1 calc R . .
H24C H 0.7933 0.0212 0.1568 0.074 Uiso 1 1 calc R . .
C25 C 0.7251(4) -0.1166(9) 0.0306(4) 0.040(2) Uani 1 1 d . . .
H25A H 0.6928 -0.0975 -0.0003 0.06 Uiso 1 1 calc R . .
H25B H 0.7231 -0.1973 0.0484 0.06 Uiso 1 1 calc R . .
H25C H 0.7501 -0.1249 0.0165 0.06 Uiso 1 1 calc R . .
C26 C 0.7549(3) 0.1150(8) 0.0505(4) 0.0331(18) Uani 1 1 d . . .
H26A H 0.7631 0.1858 0.0773 0.05 Uiso 1 1 calc R . .
H26B H 0.7272 0.1405 0.0153 0.05 Uiso 1 1 calc R . .
H26C H 0.7839 0.0947 0.044 0.05 Uiso 1 1 calc R . .
C27 C 0.6670(3) 0.2865(8) 0.1795(4) 0.0346(19) Uani 1 1 d . . .
C28 C 0.7204(3) 0.2765(9) 0.2300(3) 0.0352(19) Uani 1 1 d . . .
H28A H 0.7221 0.1998 0.2521 0.053 Uiso 1 1 calc R . .
H28B H 0.7267 0.3532 0.2535 0.053 Uiso 1 1 calc R . .
H28C H 0.7453 0.2703 0.2159 0.053 Uiso 1 1 calc R . .
C29 C 0.6636(3) 0.4112(8) 0.1467(4) 0.040(2) Uani 1 1 d . . .
H29A H 0.684 0.4025 0.1265 0.059 Uiso 1 1 calc R . .
H29B H 0.6757 0.4837 0.1726 0.059 Uiso 1 1 calc R . .
H29C H 0.629 0.4265 0.1201 0.059 Uiso 1 1 calc R . .
C30 C 0.6284(3) 0.2917(10) 0.2031(4) 0.043(2) Uani 1 1 d . . .
H30A H 0.5949 0.295 0.1723 0.065 Uiso 1 1 calc R . .
H30B H 0.6341 0.3684 0.2263 0.065 Uiso 1 1 calc R . .
H30C H 0.6316 0.2147 0.2256 0.065 Uiso 1 1 calc R . .
P2 P 0.69278(10) 0.0246(2) -0.15296(12) 0.0450(6) Uani 1 1 d . . .
F1 F 0.6628(2) 0.0647(6) -0.1170(2) 0.0516(14) Uani 1 1 d . . .
F2 F 0.7217(3) -0.0108(7) -0.1899(3) 0.076(2) Uani 1 1 d . . .
F3 F 0.6923(2) 0.1765(6) -0.1699(2) 0.0573(15) Uani 1 1 d . . .
F4 F 0.6926(2) -0.1232(6) -0.1367(3) 0.0707(19) Uani 1 1 d . . .
F5 F 0.7451(2) 0.0488(6) -0.0979(3) 0.0608(16) Uani 1 1 d . . .
F6 F 0.6399(2) 0.0056(6) -0.2077(3) 0.0605(16) Uani 1 1 d . . .
C90 C 0.5840(6) 0.2948(13) -0.1956(7) 0.094(5) Uani 1 1 d . . .
H90A H 0.5731 0.2169 -0.2192 0.113 Uiso 1 1 calc R . .
H90B H 0.618 0.2785 -0.1663 0.113 Uiso 1 1 calc R . .
Cl1 Cl 0.58618(12) 0.4254(3) -0.23744(13) 0.0652(7) Uani 1 1 d . . .
Cl2 Cl 0.54599(16) 0.3171(4) -0.16453(19) 0.1052(14) Uani 1 1 d . . .

loop_
_atom_site_aniso_label
_atom_site_aniso_U_11
_atom_site_aniso_U_22
_atom_site_aniso_U_33
_atom_site_aniso_U_23
_atom_site_aniso_U_13
_atom_site_aniso_U_12
Mo1 0.0303(3) 0.0297(3) 0.0245(4) -0.0042(3) 0.0121(3) -0.0042(3)
Mo2 0.0259(3) 0.0260(3) 0.0221(3) -0.0024(3) 0.0100(2) -0.0036(2)
Au1 0.02836(16) 0.02761(17) 0.02434(18) -0.00103(14) 0.01125(13) -0.00246(13)
P1 0.0288(9) 0.0267(10) 0.0229(11) -0.0013(8) 0.0104(8) -0.0029(8)
O1 0.049(4) 0.040(4) 0.051(4) 0.003(3) 0.011(3) 0.010(3)
O2 0.059(4) 0.036(4) 0.051(4) -0.001(3) 0.033(3) -0.012(3)
C1 0.043(5) 0.042(5) 0.033(5) -0.007(4) 0.019(4) -0.002(4)
C2 0.039(4) 0.034(4) 0.036(5) -0.004(4) 0.019(4) 0.001(4)
C3 0.041(5) 0.074(7) 0.016(4) -0.006(4) 0.014(4) -0.017(5)
C5 0.111(9) 0.034(5) 0.029(5) -0.004(4) 0.035(6) -0.016(6)
C6 0.037(5) 0.105(9) 0.024(5) 0.000(5) 0.023(4) -0.010(5)
C7 0.071(7) 0.053(6) 0.038(6) -0.007(5) 0.034(5) 0.000(5)
C8 0.029(4) 0.030(4) 0.023(4) 0.004(3) 0.005(3) 0.001(3)
C9 0.040(4) 0.032(4) 0.020(4) -0.002(3) 0.020(4) -0.005(3)
C10 0.035(4) 0.034(4) 0.022(4) 0.001(3) 0.012(3) -0.008(3)
C11 0.037(4) 0.027(4) 0.027(5) 0.006(3) 0.014(4) -0.003(3)
C12 0.037(4) 0.036(4) 0.017(4) 0.005(3) 0.014(3) -0.001(3)
C13 0.031(4) 0.032(4) 0.024(4) 0.000(3) 0.006(3) -0.005(3)
C14 0.030(4) 0.035(4) 0.022(4) -0.003(3) 0.010(3) -0.003(3)
C15 0.025(4) 0.029(4) 0.026(4) 0.001(3) 0.005(3) 0.002(3)
C16 0.024(3) 0.033(4) 0.024(4) -0.002(3) 0.008(3) -0.003(3)
C17 0.034(4) 0.028(4) 0.030(5) -0.002(3) 0.013(4) 0.000(3)
C18 0.037(4) 0.028(4) 0.021(4) 0.000(3) 0.012(3) 0.001(3)
C19 0.033(4) 0.027(4) 0.034(5) 0.006(3) 0.013(4) -0.003(3)
C20 0.040(4) 0.038(5) 0.025(5) 0.003(4) 0.015(4) 0.001(4)
C21 0.037(4) 0.031(4) 0.039(5) 0.014(4) 0.017(4) 0.001(4)
C22 0.038(4) 0.030(4) 0.035(5) 0.006(4) 0.012(4) -0.006(4)
C23 0.034(4) 0.039(5) 0.025(4) -0.006(3) 0.020(4) -0.007(3)
C24 0.036(5) 0.054(6) 0.060(7) 0.011(5) 0.023(5) 0.010(4)
C25 0.059(5) 0.042(5) 0.038(5) -0.012(4) 0.038(5) -0.008(4)
C26 0.038(4) 0.037(5) 0.031(5) -0.004(4) 0.021(4) -0.004(4)
C27 0.028(4) 0.036(5) 0.033(5) -0.011(4) 0.007(4) -0.004(3)
C28 0.040(4) 0.049(5) 0.020(4) -0.009(4) 0.015(4) -0.009(4)
C29 0.039(4) 0.031(4) 0.044(5) -0.013(4) 0.014(4) -0.001(4)
C30 0.039(4) 0.052(6) 0.045(6) -0.018(5) 0.024(4) 0.000(4)
P2 0.0527(13) 0.0434(13) 0.0519(16) -0.0112(12) 0.0348(12) -0.0098(11)
F1 0.061(3) 0.062(4) 0.044(3) 0.003(3) 0.034(3) 0.006(3)
F2 0.080(4) 0.078(5) 0.097(5) -0.040(4) 0.064(4) -0.024(4)
F3 0.078(4) 0.053(3) 0.042(3) -0.003(3) 0.028(3) -0.017(3)
F4 0.056(3) 0.042(3) 0.117(6) 0.006(3) 0.041(4) -0.001(3)
F5 0.054(3) 0.059(4) 0.072(4) -0.003(3) 0.030(3) -0.006(3)
F6 0.062(3) 0.063(4) 0.057(4) -0.015(3) 0.027(3) -0.022(3)
C90 0.104(11) 0.058(8) 0.143(15) 0.031(9) 0.076(11) 0.014(8)
Cl1 0.0821(18) 0.0572(16) 0.0734(19) -0.0037(14) 0.0499(16) -0.0014(14)
Cl2 0.114(3) 0.116(3) 0.116(3) 0.059(3) 0.078(3) 0.027(2)

loop_
_atom_type_symbol
_atom_type_description
_atom_type_scat_dispersion_real
_atom_type_scat_dispersion_imag
_atom_type_scat_source
C C 0.0181 0.0091 'International Tables Vol C Tables 4.2.6.8 and 6.1.1.4'
H H 0 0 'International Tables Vol C Tables 4.2.6.8 and 6.1.1.4'
O O 0.0492 0.0322 'International Tables Vol C Tables 4.2.6.8 and 6.1.1.4'
F F 0.0727 0.0534 'International Tables Vol C Tables 4.2.6.8 and 6.1.1.4'
P P 0.2955 0.4335 'International Tables Vol C Tables 4.2.6.8 and 6.1.1.4'
Mo Mo -0.0483 2.7339 'International Tables Vol C Tables 4.2.6.8 and 6.1.1.4'
Au Au -4.4197 7.298 'International Tables Vol C Tables 4.2.6.8 and 6.1.1.4'
Cl Cl 0.3639 0.7018 'International Tables Vol C Tables 4.2.6.8 and 6.1.1.4'

loop_
_geom_angle_atom_site_label_1
_geom_angle_atom_site_label_2
_geom_angle_atom_site_label_3
_geom_angle
_geom_angle_site_symmetry_1
_geom_angle_site_symmetry_3
_geom_angle_publ_flag
C1 Mo1 C2 80.2(4) . . ?
C1 Mo1 C6 91.5(4) . . ?
C2 Mo1 C6 138.0(4) . . ?
C1 Mo1 C7 91.6(4) . . ?
C2 Mo1 C7 104.2(4) . . ?
C6 Mo1 C7 34.5(4) . . ?
C1 Mo1 P1 90.1(3) . . ?
C2 Mo1 P1 109.7(2) . . ?
C6 Mo1 P1 111.4(3) . . ?
C7 Mo1 P1 145.9(3) . . ?
C1 Mo1 C5 123.5(4) . . ?
C2 Mo1 C5 148.0(4) . . ?
C6 Mo1 C5 36.1(4) . . ?
C7 Mo1 C5 58.4(4) . . ?
P1 Mo1 C5 92.8(2) . . ?
C1 Mo1 C3 123.1(4) . . ?
C2 Mo1 C3 92.6(3) . . ?
C6 Mo1 C3 57.9(3) . . ?
C7 Mo1 C3 35.4(4) . . ?
P1 Mo1 C3 143.3(3) . . ?
C5 Mo1 C3 57.2(3) . . ?
C1 Mo1 C4 148.5(3) . . ?
C2 Mo1 C4 114.1(3) . . ?
C6 Mo1 C4 58.7(3) . . ?
C7 Mo1 C4 58.3(4) . . ?
P1 Mo1 C4 109.2(2) . . ?
C5 Mo1 C4 34.6(4) . . ?
C3 Mo1 C4 34.1(3) . . ?
C1 Mo1 Au1 117.8(2) . 5_655 ?
C2 Mo1 Au1 71.8(2) . 5_655 ?
C6 Mo1 Au1 143.9(3) . 5_655 ?
C7 Mo1 Au1 148.2(3) . 5_655 ?
P1 Mo1 Au1 52.59(5) . 5_655 ?
C5 Mo1 Au1 108.0(3) . 5_655 ?
C3 Mo1 Au1 112.8(2) . 5_655 ?
C4 Mo1 Au1 93.7(2) . 5_655 ?
C8 Mo2 C9 37.4(3) . . ?
C8 Mo2 C16 138.8(3) . . ?
C9 Mo2 C16 101.6(3) . . ?
C8 Mo2 C10 61.4(3) . . ?
C9 Mo2 C10 36.8(3) . . ?
C16 Mo2 C10 82.2(3) . . ?
C8 Mo2 C12 37.7(3) . . ?
C9 Mo2 C12 61.3(3) . . ?
C16 Mo2 C12 135.2(3) . . ?
C10 Mo2 C12 59.2(3) . . ?
C8 Mo2 C17 124.0(3) . . ?
C9 Mo2 C17 92.2(3) . . ?
C16 Mo2 C17 35.4(3) . . ?
C10 Mo2 C17 94.2(3) . . ?
C12 Mo2 C17 151.9(3) . . ?
C8 Mo2 C18 125.5(3) . . ?
C9 Mo2 C18 111.8(3) . . ?
C16 Mo2 C18 62.0(3) . . ?
C10 Mo2 C18 127.4(3) . . ?
C12 Mo2 C18 160.8(3) . . ?
C17 Mo2 C18 35.0(3) . . ?
C8 Mo2 C11 60.6(3) . . ?
C9 Mo2 C11 60.3(3) . . ?
C16 Mo2 C11 100.7(3) . . ?
C10 Mo2 C11 35.2(3) . . ?
C12 Mo2 C11 34.6(3) . . ?
C17 Mo2 C11 125.4(3) . . ?
C18 Mo2 C11 160.4(3) . . ?
C8 Mo2 C15 159.1(3) . . ?
C9 Mo2 C15 132.2(3) . . ?
C16 Mo2 C15 36.3(3) . . ?
C10 Mo2 C15 100.7(3) . . ?
C12 Mo2 C15 125.4(3) . . ?
C17 Mo2 C15 64.4(3) . . ?
C18 Mo2 C15 73.1(3) . . ?
C11 Mo2 C15 98.6(3) . . ?
C8 Mo2 C14 158.7(3) . . ?
C9 Mo2 C14 163.8(3) . . ?
C16 Mo2 C14 62.2(3) . . ?
C10 Mo2 C14 133.7(3) . . ?
C12 Mo2 C14 130.0(3) . . ?
C17 Mo2 C14 74.1(3) . . ?
C18 Mo2 C14 61.4(3) . . ?
C11 Mo2 C14 120.7(3) . . ?
C15 Mo2 C14 33.6(3) . . ?
C8 Mo2 C13 139.6(3) . . ?
C9 Mo2 C13 144.8(3) . . ?
C16 Mo2 C13 72.5(3) . . ?
C10 Mo2 C13 154.3(3) . . ?
C12 Mo2 C13 145.4(3) . . ?
C17 Mo2 C13 62.5(3) . . ?
C18 Mo2 C13 34.2(3) . . ?
C11 Mo2 C13 154.2(3) . . ?
C15 Mo2 C13 60.9(3) . . ?
C14 Mo2 C13 33.9(3) . . ?
C8 Mo2 P1 45.3(2) . . ?
C9 Mo2 P1 70.2(2) . . ?
C16 Mo2 P1 144.5(2) . . ?
C10 Mo2 P1 104.1(2) . . ?
C12 Mo2 P1 72.5(2) . . ?
C17 Mo2 P1 109.2(2) . . ?
C18 Mo2 P1 88.3(2) . . ?
C11 Mo2 P1 104.0(2) . . ?
C15 Mo2 P1 154.8(2) . . ?
C14 Mo2 P1 122.11(19) . . ?
C13 Mo2 P1 94.27(19) . . ?
P1 Au1 Mo2 164.18(5) 5_655 . ?
P1 Au1 Mo1 51.13(5) 5_655 5_655 ?
Mo2 Au1 Mo1 144.30(2) . 5_655 ?
P1 Au1 Au1 71.55(5) 5_655 5_655 ?
Mo2 Au1 Au1 92.636(18) . 5_655 ?
Mo1 Au1 Au1 121.493(19) 5_655 5_655 ?
C8 P1 Mo1 127.8(3) . . ?
C8 P1 Au1 113.2(3) . 5_655 ?
Mo1 P1 Au1 76.28(6) . 5_655 ?
C8 P1 Mo2 59.7(3) . . ?
Mo1 P1 Mo2 159.05(9) . . ?
Au1 P1 Mo2 120.90(8) 5_655 . ?
O1 C1 Mo1 176.8(8) . . ?
O2 C2 Mo1 177.1(7) . . ?
C4 C3 C7 110.0(9) . . ?
C4 C3 Mo1 74.7(6) . . ?
C7 C3 Mo1 71.7(5) . . ?
C4 C3 H3 125 . . ?
C7 C3 H3 125 . . ?
Mo1 C3 H3 120.2 . . ?
C3 C4 C5 106.8(9) . . ?
C3 C4 Mo1 71.2(5) . . ?
C5 C4 Mo1 70.9(6) . . ?
C3 C4 H4 126.6 . . ?
C5 C4 H4 126.6 . . ?
Mo1 C4 H4 123 . . ?
C4 C5 C6 108.1(9) . . ?
C4 C5 Mo1 74.5(6) . . ?
C6 C5 Mo1 71.2(5) . . ?
C4 C5 H5 125.9 . . ?
C6 C5 H5 125.9 . . ?
Mo1 C5 H5 120.1 . . ?
C7 C6 C5 107.6(9) . . ?
C7 C6 Mo1 73.0(5) . . ?
C5 C6 Mo1 72.7(5) . . ?
C7 C6 H6 126.2 . . ?
C5 C6 H6 126.2 . . ?
Mo1 C6 H6 120 . . ?
C6 C7 C3 107.5(10) . . ?
C6 C7 Mo1 72.5(5) . . ?
C3 C7 Mo1 72.8(5) . . ?
C6 C7 H7 126.3 . . ?
C3 C7 H7 126.3 . . ?
Mo1 C7 H7 120.2 . . ?
C9 C8 C12 107.3(7) . . ?
C9 C8 P1 112.9(6) . . ?
C12 C8 P1 119.1(6) . . ?
C9 C8 Mo2 72.7(4) . . ?
C12 C8 Mo2 75.8(5) . . ?
P1 C8 Mo2 75.0(3) . . ?
C8 C9 C10 107.4(7) . . ?
C8 C9 Mo2 69.9(4) . . ?
C10 C9 Mo2 74.5(4) . . ?
C8 C9 H9 126.3 . . ?
C10 C9 H9 126.3 . . ?
Mo2 C9 H9 121.1 . . ?
C11 C10 C9 108.3(7) . . ?
C11 C10 Mo2 74.5(4) . . ?
C9 C10 Mo2 68.8(4) . . ?
C11 C10 H10 125.8 . . ?
C9 C10 H10 125.8 . . ?
Mo2 C10 H10 122.5 . . ?
C12 C11 C10 109.2(7) . . ?
C12 C11 Mo2 71.1(4) . . ?
C10 C11 Mo2 70.3(4) . . ?
C12 C11 H11 125.4 . . ?
C10 C11 H11 125.4 . . ?
Mo2 C11 H11 124.8 . . ?
C11 C12 C8 107.7(7) . . ?
C11 C12 Mo2 74.3(5) . . ?
C8 C12 Mo2 66.5(4) . . ?
C11 C12 H12 126.2 . . ?
C8 C12 H12 126.2 . . ?
Mo2 C12 H12 124.5 . . ?
C18 C13 C14 118.9(7) . . ?
C18 C13 C19 119.6(7) . . ?
C14 C13 C19 120.4(7) . . ?
C18 C13 Mo2 69.6(4) . . ?
C14 C13 Mo2 71.9(5) . . ?
C19 C13 Mo2 140.8(5) . . ?
C15 C14 C13 121.7(7) . . ?
C15 C14 Mo2 72.5(5) . . ?
C13 C14 Mo2 74.2(5) . . ?
C15 C14 H14 119.1 . . ?
C13 C14 H14 119.1 . . ?
Mo2 C14 H14 126 . . ?
C14 C15 C16 117.2(7) . . ?
C14 C15 C27 122.7(7) . . ?
C16 C15 C27 119.8(7) . . ?
C14 C15 Mo2 73.9(5) . . ?
C16 C15 Mo2 68.2(4) . . ?
C27 C15 Mo2 134.1(5) . . ?
C17 C16 C15 123.2(7) . . ?
C17 C16 Mo2 74.5(5) . . ?
C15 C16 Mo2 75.5(4) . . ?
C17 C16 H16 118.4 . . ?
C15 C16 H16 118.4 . . ?
Mo2 C16 H16 122.9 . . ?
C16 C17 C18 115.7(7) . . ?
C16 C17 C23 121.7(7) . . ?
C18 C17 C23 121.5(7) . . ?
C16 C17 Mo2 70.1(4) . . ?
C18 C17 Mo2 72.6(4) . . ?
C23 C17 Mo2 136.6(6) . . ?
C13 C18 C17 123.1(7) . . ?
C13 C18 Mo2 76.2(5) . . ?
C17 C18 Mo2 72.4(4) . . ?
C13 C18 H18 118.4 . . ?
C17 C18 H18 118.4 . . ?
Mo2 C18 H18 124.6 . . ?
C22 C19 C21 110.8(7) . . ?
C22 C19 C13 112.5(7) . . ?
C21 C19 C13 113.5(7) . . ?
C22 C19 C20 109.2(7) . . ?
C21 C19 C20 106.8(7) . . ?
C13 C19 C20 103.5(6) . . ?
C19 C20 H20A 109.5 . . ?
C19 C20 H20B 109.5 . . ?
H20A C20 H20B 109.5 . . ?
C19 C20 H20C 109.5 . . ?
H20A C20 H20C 109.5 . . ?
H20B C20 H20C 109.5 . . ?
C19 C21 H21A 109.5 . . ?
C19 C21 H21B 109.5 . . ?
H21A C21 H21B 109.5 . . ?
C19 C21 H21C 109.5 . . ?
H21A C21 H21C 109.5 . . ?
H21B C21 H21C 109.5 . . ?
C19 C22 H22A 109.5 . . ?
C19 C22 H22B 109.5 . . ?
H22A C22 H22B 109.5 . . ?
C19 C22 H22C 109.5 . . ?
H22A C22 H22C 109.5 . . ?
H22B C22 H22C 109.5 . . ?
C26 C23 C25 109.7(6) . . ?
C26 C23 C24 109.0(7) . . ?
C25 C23 C24 109.9(8) . . ?
C26 C23 C17 113.0(7) . . ?
C25 C23 C17 110.6(6) . . ?
C24 C23 C17 104.6(6) . . ?
C23 C24 H24A 109.5 . . ?
C23 C24 H24B 109.5 . . ?
H24A C24 H24B 109.5 . . ?
C23 C24 H24C 109.5 . . ?
H24A C24 H24C 109.5 . . ?
H24B C24 H24C 109.5 . . ?
C23 C25 H25A 109.5 . . ?
C23 C25 H25B 109.5 . . ?
H25A C25 H25B 109.5 . . ?
C23 C25 H25C 109.5 . . ?
H25A C25 H25C 109.5 . . ?
H25B C25 H25C 109.5 . . ?
C23 C26 H26A 109.5 . . ?
C23 C26 H26B 109.5 . . ?
H26A C26 H26B 109.5 . . ?
C23 C26 H26C 109.5 . . ?
H26A C26 H26C 109.5 . . ?
H26B C26 H26C 109.5 . . ?
C29 C27 C30 109.2(7) . . ?
C29 C27 C15 113.5(7) . . ?
C30 C27 C15 111.9(7) . . ?
C29 C27 C28 109.3(7) . . ?
C30 C27 C28 108.3(7) . . ?
C15 C27 C28 104.5(7) . . ?
C27 C28 H28A 109.5 . . ?
C27 C28 H28B 109.5 . . ?
H28A C28 H28B 109.5 . . ?
C27 C28 H28C 109.5 . . ?
H28A C28 H28C 109.5 . . ?
H28B C28 H28C 109.5 . . ?
C27 C29 H29A 109.5 . . ?
C27 C29 H29B 109.5 . . ?
H29A C29 H29B 109.5 . . ?
C27 C29 H29C 109.5 . . ?
H29A C29 H29C 109.5 . . ?
H29B C29 H29C 109.5 . . ?
C27 C30 H30A 109.5 . . ?
C27 C30 H30B 109.5 . . ?
H30A C30 H30B 109.5 . . ?
C27 C30 H30C 109.5 . . ?
H30A C30 H30C 109.5 . . ?
H30B C30 H30C 109.5 . . ?
F4 P2 F2 90.9(4) . . ?
F4 P2 F6 90.5(4) . . ?
F2 P2 F6 89.8(4) . . ?
F4 P2 F5 91.2(4) . . ?
F2 P2 F5 91.4(4) . . ?
F6 P2 F5 177.9(4) . . ?
F4 P2 F1 90.9(3) . . ?
F2 P2 F1 178.0(4) . . ?
F6 P2 F1 89.3(3) . . ?
F5 P2 F1 89.4(3) . . ?
F4 P2 F3 179.3(3) . . ?
F2 P2 F3 89.6(4) . . ?
F6 P2 F3 88.9(3) . . ?
F5 P2 F3 89.4(3) . . ?
F1 P2 F3 88.6(3) . . ?
Cl2 C90 Cl1 114.9(8) . . ?
Cl2 C90 H90A 108.5 . . ?
Cl1 C90 H90A 108.5 . . ?
Cl2 C90 H90B 108.5 . . ?
Cl1 C90 H90B 108.5 . . ?
H90A C90 H90B 107.5 . . ?

loop_
_geom_bond_atom_site_label_1
_geom_bond_atom_site_label_2
_geom_bond_distance
_geom_bond_site_symmetry_2
_geom_bond_publ_flag
Mo1 C1 1.956(10) . ?
Mo1 C2 1.987(9) . ?
Mo1 C6 2.294(8) . ?
Mo1 C7 2.301(9) . ?
Mo1 P1 2.308(2) . ?
Mo1 C5 2.313(9) . ?
Mo1 C3 2.315(8) . ?
Mo1 C4 2.359(10) . ?
Mo1 Au1 2.8799(7) 5_655 ?
Mo2 C8 2.199(8) . ?
Mo2 C9 2.236(7) . ?
Mo2 C16 2.294(7) . ?
Mo2 C10 2.311(8) . ?
Mo2 C12 2.324(8) . ?
Mo2 C17 2.352(8) . ?
Mo2 C18 2.354(8) . ?
Mo2 C11 2.365(8) . ?
Mo2 C15 2.393(8) . ?
Mo2 C14 2.409(8) . ?
Mo2 C13 2.440(8) . ?
Mo2 P1 2.462(2) . ?
Au1 P1 2.3548(19) 5_655 ?
Au1 Mo2 2.7674(8) . ?
Au1 Au1 3.0216(6) 5_655 ?
P1 C8 1.813(8) . ?
P1 Au1 2.3548(19) 5_655 ?
O1 C1 1.165(11) . ?
O2 C2 1.142(10) . ?
C3 C4 1.370(14) . ?
C3 C7 1.404(14) . ?
C3 H3 0.93 . ?
C4 C5 1.389(15) . ?
C4 H4 0.93 . ?
C5 C6 1.428(16) . ?
C5 H5 0.93 . ?
C6 C7 1.363(15) . ?
C6 H6 0.93 . ?
C7 H7 0.93 . ?
C8 C9 1.424(11) . ?
C8 C12 1.465(11) . ?
C9 C10 1.436(11) . ?
C9 H9 0.93 . ?
C10 C11 1.416(11) . ?
C10 H10 0.93 . ?
C11 C12 1.393(11) . ?
C11 H11 0.93 . ?
C12 H12 0.93 . ?
C13 C18 1.413(11) . ?
C13 C14 1.413(11) . ?
C13 C19 1.541(11) . ?
C14 C15 1.389(11) . ?
C14 H14 0.93 . ?
C15 C16 1.462(11) . ?
C15 C27 1.525(11) . ?
C16 C17 1.413(11) . ?
C16 H16 0.93 . ?
C17 C18 1.415(11) . ?
C17 C23 1.536(10) . ?
C18 H18 0.93 . ?
C19 C22 1.523(12) . ?
C19 C21 1.536(11) . ?
C19 C20 1.542(11) . ?
C20 H20A 0.96 . ?
C20 H20B 0.96 . ?
C20 H20C 0.96 . ?
C21 H21A 0.96 . ?
C21 H21B 0.96 . ?
C21 H21C 0.96 . ?
C22 H22A 0.96 . ?
C22 H22B 0.96 . ?
C22 H22C 0.96 . ?
C23 C26 1.520(11) . ?
C23 C25 1.528(11) . ?
C23 C24 1.528(12) . ?
C24 H24A 0.96 . ?
C24 H24B 0.96 . ?
C24 H24C 0.96 . ?
C25 H25A 0.96 . ?
C25 H25B 0.96 . ?
C25 H25C 0.96 . ?
C26 H26A 0.96 . ?
C26 H26B 0.96 . ?
C26 H26C 0.96 . ?
C27 C29 1.513(13) . ?
C27 C30 1.516(11) . ?
C27 C28 1.548(11) . ?
C28 H28A 0.96 . ?
C28 H28B 0.96 . ?
C28 H28C 0.96 . ?
C29 H29A 0.96 . ?
C29 H29B 0.96 . ?
C29 H29C 0.96 . ?
C30 H30A 0.96 . ?
C30 H30B 0.96 . ?
C30 H30C 0.96 . ?
P2 F4 1.566(6) . ?
P2 F2 1.586(6) . ?
P2 F6 1.596(7) . ?
P2 F5 1.600(7) . ?
P2 F1 1.602(5) . ?
P2 F3 1.609(6) . ?
C90 Cl2 1.664(14) . ?
C90 Cl1 1.743(13) . ?
C90 H90A 0.97 . ?
C90 H90B 0.97 . ?
